data_4119194
loop_
_publ_author_name
'Michael T. Corbett'
'Jeffrey S. Johnson'

_publ_contact_author_name
;
;
_publ_section_title
;
 Diametric Stereocontrol in Dynamic Catalytic Reduction of Racemic Acyl
 Phosphonates: Divergence from \a-Keto Ester Congeners
;
_journal_name_full 'Journal of the American Chemical Society'
_journal_page_first 594
_journal_page_last 597
_journal_paper_doi 10.1021/ja310980q
_journal_volume 135
_journal_year 2013
_chemical_absolute_configuration ad
_chemical_formula_moiety 'C12 H19 O4 P'
_chemical_formula_sum 'C12 H19 O4 P'
_chemical_formula_weight 258.24
_chemical_name_systematic
;
 ? 
;
_space_group_crystal_system monoclinic
_space_group_IT_number 4
_space_group_name_Hall 'P 2yb'
_space_group_name_H-M_alt 'P 1 21 1'
_symmetry_space_group_name_Hall 'P 2yb'
_symmetry_space_group_name_H-M 'P 1 21 1'
_atom_sites_solution_hydrogens geom
_atom_sites_solution_primary iterative
_atom_sites_solution_secondary difmap
_audit_creation_date 2012-09-25
_audit_creation_method
;
  Olex2 1.2-beta
  (compiled Aug 15 2012 15:59:22, GUI svn.r4314)
;
_cell_angle_alpha 90.00
_cell_angle_beta 106.432(3)
_cell_angle_gamma 90.00
_cell_formula_units_Z 2
_cell_length_a 10.6837(3)
_cell_length_b 5.7318(2)
_cell_length_c 11.1098(4)
_cell_measurement_reflns_used 2870
_cell_measurement_temperature 100
_cell_measurement_theta_max 66.73
_cell_measurement_theta_min 4.15
_cell_volume 652.54(4)
_computing_molecular_graphics
;
O. V. Dolomanov, L. J. Bourhis, R. J. Gildea, J. A. K. Howard and H. Puschmann,
OLEX2: a complete structure solution, refinement and analysis program.
J. Appl. Cryst. (2009). 42, 339-341.
;
_computing_publication_material
;
O. V. Dolomanov, L. J. Bourhis, R. J. Gildea, J. A. K. Howard and H. Puschmann,
OLEX2: a complete structure solution, refinement and analysis program.
J. Appl. Cryst. (2009). 42, 339-341.
;
_computing_structure_refinement
;
XL, G.M. Sheldrick, Acta Cryst.
(2008). A64, 112-122
;
_computing_structure_solution
;
olex2.solve (L.J. Bourhis, O.V. Dolomanov, R.J. Gildea, J.A.K. Howard,
H. Puschmann, in preparation, 2011)
;
_diffrn_ambient_temperature 100
_diffrn_measured_fraction_theta_full 0.985
_diffrn_measured_fraction_theta_max 0.985
_diffrn_measurement_device_type 'Bruker APEX-II CCD'
_diffrn_measurement_method '\f and \w scans'
_diffrn_radiation_monochromator graphite
_diffrn_radiation_type CuK\a
_diffrn_radiation_wavelength 1.54178
_diffrn_reflns_av_R_equivalents 0.0477
_diffrn_reflns_av_unetI/netI 0.0680
_diffrn_reflns_limit_h_max 12
_diffrn_reflns_limit_h_min -12
_diffrn_reflns_limit_k_max 6
_diffrn_reflns_limit_k_min -6
_diffrn_reflns_limit_l_max 13
_diffrn_reflns_limit_l_min -13
_diffrn_reflns_number 4356
_diffrn_reflns_theta_full 66.79
_diffrn_reflns_theta_max 66.79
_diffrn_reflns_theta_min 4.15
_diffrn_source 'fine-focus sealed tube'
_diffrn_standards_number 0
_exptl_absorpt_coefficient_mu 1.896
_exptl_absorpt_correction_T_max 0.7528
_exptl_absorpt_correction_T_min 0.5879
_exptl_absorpt_correction_type multi-scan
_exptl_absorpt_process_details
;
? was used for absorption correction.
wR2(int) was 0.1082 before and 0.0617 after correction.
The Ratio of minimum to maximum transmission is 0.7810.
The \l/2 correction factor is 0.0015.
;
_exptl_crystal_colour 'clear colourless'
_exptl_crystal_colour_lustre clear
_exptl_crystal_colour_primary colourless
_exptl_crystal_density_diffrn 1.314
_exptl_crystal_description needle
_exptl_crystal_F_000 276
_exptl_crystal_size_max 0.322
_exptl_crystal_size_mid 0.06
_exptl_crystal_size_min 0.035
_refine_diff_density_max 0.430
_refine_diff_density_min -0.340
_refine_diff_density_rms 0.065
_refine_ls_abs_structure_details 'Flack H D (1983), Acta Cryst. A39, 876-881'
_refine_ls_abs_structure_Flack 0.04(4)
_refine_ls_extinction_method none
_refine_ls_goodness_of_fit_ref 1.092
_refine_ls_hydrogen_treatment constr
_refine_ls_matrix_type full
_refine_ls_number_parameters 159
_refine_ls_number_reflns 2176
_refine_ls_number_restraints 1
_refine_ls_restrained_S_all 1.092
_refine_ls_R_factor_all 0.0532
_refine_ls_R_factor_gt 0.0474
_refine_ls_shift/su_max 0.000
_refine_ls_shift/su_mean 0.000
_refine_ls_structure_factor_coef Fsqd
_refine_ls_weighting_details 'calc w=1/[\s^2^(Fo^2^)+(0.0586P)^2^+0.0000P] where P=(Fo^2^+2Fc^2^)/3'
_refine_ls_weighting_scheme calc
_refine_ls_wR_factor_gt 0.1135
_refine_ls_wR_factor_ref 0.1174
_reflns_number_gt 1990
_reflns_number_total 2176
_reflns_threshold_expression >2sigma(I)
_cod_data_source_file ja310980q_si_004.cif
_cod_data_source_block x1209016
_cod_database_code 4119194

loop_
_space_group_symop_id
_space_group_symop_operation_xyz
1 'x, y, z'
2 '-x, y+1/2, -z'

loop_
_atom_site_label
_atom_site_type_symbol
_atom_site_fract_x
_atom_site_fract_y
_atom_site_fract_z
_atom_site_U_iso_or_equiv
_atom_site_adp_type
_atom_site_occupancy
_atom_site_symmetry_multiplicity
_atom_site_calc_flag
_atom_site_refinement_flags
P1 P -0.04196(7) 0.33714(15) 0.20594(7) 0.0204(2) Uani 1 1 d .
O1 O 0.0725(2) 0.7390(4) 0.2899(2) 0.0258(6) Uani 1 1 d .
H1 H 0.0432 0.8508 0.2413 0.039 Uiso 1 1 calc R
O2 O -0.0230(2) 0.1166(4) 0.1448(2) 0.0245(6) Uani 1 1 d .
O3 O -0.0596(2) 0.2916(4) 0.3385(2) 0.0272(6) Uani 1 1 d .
O4 O -0.1708(2) 0.4753(4) 0.1384(2) 0.0235(6) Uani 1 1 d .
C1 C 0.6522(4) 1.0167(8) 0.2071(4) 0.0375(9) Uani 1 1 d .
H1A H 0.6566 1.1635 0.2534 0.056 Uiso 1 1 calc R
H1B H 0.6383 1.0503 0.1178 0.056 Uiso 1 1 calc R
H1C H 0.7342 0.9309 0.2395 0.056 Uiso 1 1 calc R
C2 C 0.5404(3) 0.8709(7) 0.2236(3) 0.0294(9) Uani 1 1 d .
C3 C 0.4700(3) 0.9365(7) 0.3041(3) 0.0294(8) Uani 1 1 d .
H3 H 0.4908 1.0795 0.3485 0.035 Uiso 1 1 calc R
C4 C 0.3697(3) 0.8008(7) 0.3229(3) 0.0275(8) Uani 1 1 d .
H4 H 0.3237 0.8514 0.3799 0.033 Uiso 1 1 calc R
C5 C 0.3356(3) 0.5905(7) 0.2585(3) 0.0241(8) Uani 1 1 d .
C6 C 0.4067(3) 0.5249(7) 0.1768(3) 0.0299(8) Uani 1 1 d .
H6 H 0.3858 0.3829 0.1314 0.036 Uiso 1 1 calc R
C7 C 0.5070(4) 0.6614(8) 0.1600(4) 0.0332(9) Uani 1 1 d .
H7 H 0.5540 0.6109 0.1039 0.040 Uiso 1 1 calc R
C8 C 0.2290(3) 0.4325(7) 0.2785(3) 0.0245(7) Uani 1 1 d .
H8 H 0.2324 0.2833 0.2329 0.029 Uiso 1 1 calc R
C9 C 0.2502(3) 0.3721(7) 0.4171(3) 0.0292(9) Uani 1 1 d .
H9A H 0.2396 0.5130 0.4632 0.044 Uiso 1 1 calc R
H9B H 0.3384 0.3097 0.4521 0.044 Uiso 1 1 calc R
H9C H 0.1861 0.2549 0.4246 0.044 Uiso 1 1 calc R
C10 C 0.0932(3) 0.5439(6) 0.2192(3) 0.0218(7) Uani 1 1 d .
H10 H 0.0898 0.5990 0.1330 0.026 Uiso 1 1 calc R
C11 C -0.1177(4) 0.4585(7) 0.4068(3) 0.0291(8) Uani 1 1 d .
H11A H -0.2102 0.4795 0.3622 0.044 Uiso 1 1 calc R
H11B H -0.0724 0.6086 0.4125 0.044 Uiso 1 1 calc R
H11C H -0.1092 0.3992 0.4915 0.044 Uiso 1 1 calc R
C12 C -0.1953(4) 0.5466(8) 0.0093(3) 0.0326(9) Uani 1 1 d .
H12A H -0.2844 0.5027 -0.0377 0.049 Uiso 1 1 calc R
H12B H -0.1330 0.4693 -0.0275 0.049 Uiso 1 1 calc R
H12C H -0.1852 0.7161 0.0054 0.049 Uiso 1 1 calc R

loop_
_atom_site_aniso_label
_atom_site_aniso_U_11
_atom_site_aniso_U_22
_atom_site_aniso_U_33
_atom_site_aniso_U_23
_atom_site_aniso_U_13
_atom_site_aniso_U_12
P1 0.0195(4) 0.0168(4) 0.0251(4) 0.0005(4) 0.0065(3) -0.0004(4)
O1 0.0293(13) 0.0163(13) 0.0310(13) -0.0012(10) 0.0073(10) 0.0019(10)
O2 0.0245(12) 0.0212(14) 0.0284(13) -0.0004(10) 0.0085(10) -0.0006(10)
O3 0.0260(12) 0.0229(17) 0.0314(13) 0.0015(10) 0.0059(9) -0.0013(10)
O4 0.0241(11) 0.0220(15) 0.0252(12) 0.0017(10) 0.0080(9) 0.0001(10)
C1 0.0296(18) 0.030(2) 0.052(2) 0.0001(18) 0.0099(17) -0.0085(17)
C2 0.0234(16) 0.029(3) 0.0338(18) 0.0010(17) 0.0055(14) -0.0014(16)
C3 0.0282(17) 0.0190(19) 0.037(2) -0.0034(16) 0.0020(14) -0.0031(15)
C4 0.0255(16) 0.027(2) 0.0291(17) 0.0000(16) 0.0058(13) 0.0025(15)
C5 0.0217(16) 0.025(2) 0.0236(16) 0.0025(14) 0.0036(13) 0.0015(14)
C6 0.0287(18) 0.024(2) 0.035(2) -0.0060(16) 0.0057(15) -0.0042(16)
C7 0.0299(19) 0.036(2) 0.036(2) -0.0045(18) 0.0138(15) -0.0043(16)
C8 0.0266(17) 0.0184(18) 0.0276(17) -0.0023(15) 0.0064(13) -0.0002(14)
C9 0.0247(16) 0.029(2) 0.0337(18) 0.0051(16) 0.0083(13) 0.0001(14)
C10 0.0246(17) 0.0172(18) 0.0246(16) 0.0002(14) 0.0086(13) -0.0039(14)
C11 0.0355(19) 0.030(2) 0.0266(17) -0.0053(16) 0.0159(15) -0.0028(16)
C12 0.0318(19) 0.038(3) 0.0271(18) 0.0058(17) 0.0063(15) 0.0077(17)

loop_
_atom_type_symbol
_atom_type_description
_atom_type_scat_dispersion_real
_atom_type_scat_dispersion_imag
_atom_type_scat_source
C C 0.0181 0.0091 'International Tables Vol C Tables 4.2.6.8 and 6.1.1.4'
H H 0.0000 0.0000 'International Tables Vol C Tables 4.2.6.8 and 6.1.1.4'
O O 0.0492 0.0322 'International Tables Vol C Tables 4.2.6.8 and 6.1.1.4'
P P 0.2955 0.4335 'International Tables Vol C Tables 4.2.6.8 and 6.1.1.4'

loop_
_geom_angle_atom_site_label_1
_geom_angle_atom_site_label_2
_geom_angle_atom_site_label_3
_geom_angle
O2 P1 O3 111.10(14)
O2 P1 O4 115.15(13)
O2 P1 C10 112.46(15)
O3 P1 O4 102.14(12)
O3 P1 C10 109.50(14)
O4 P1 C10 105.87(15)
C10 O1 H1 109.5
C11 O3 P1 124.2(2)
C12 O4 P1 120.1(2)
H1A C1 H1B 109.5
H1A C1 H1C 109.5
H1B C1 H1C 109.5
C2 C1 H1A 109.5
C2 C1 H1B 109.5
C2 C1 H1C 109.5
C3 C2 C1 121.6(4)
C3 C2 C7 117.3(3)
C7 C2 C1 121.0(3)
C2 C3 H3 118.9
C2 C3 C4 122.2(4)
C4 C3 H3 118.9
C3 C4 H4 119.8
C3 C4 C5 120.5(3)
C5 C4 H4 119.8
C4 C5 C8 122.5(3)
C6 C5 C4 117.2(3)
C6 C5 C8 120.3(3)
C5 C6 H6 119.2
C7 C6 C5 121.5(4)
C7 C6 H6 119.2
C2 C7 H7 119.4
C6 C7 C2 121.3(3)
C6 C7 H7 119.4
C5 C8 H8 107.4
C5 C8 C9 112.2(3)
C5 C8 C10 110.0(3)
C9 C8 H8 107.4
C9 C8 C10 112.0(3)
C10 C8 H8 107.4
C8 C9 H9A 109.5
C8 C9 H9B 109.5
C8 C9 H9C 109.5
H9A C9 H9B 109.5
H9A C9 H9C 109.5
H9B C9 H9C 109.5
P1 C10 H10 108.2
O1 C10 P1 108.1(2)
O1 C10 C8 111.2(3)
O1 C10 H10 108.2
C8 C10 P1 112.8(3)
C8 C10 H10 108.2
O3 C11 H11A 109.5
O3 C11 H11B 109.5
O3 C11 H11C 109.5
H11A C11 H11B 109.5
H11A C11 H11C 109.5
H11B C11 H11C 109.5
O4 C12 H12A 109.5
O4 C12 H12B 109.5
O4 C12 H12C 109.5
H12A C12 H12B 109.5
H12A C12 H12C 109.5
H12B C12 H12C 109.5

loop_
_geom_bond_atom_site_label_1
_geom_bond_atom_site_label_2
_geom_bond_distance
P1 O2 1.476(3)
P1 O3 1.559(2)
P1 O4 1.582(2)
P1 C10 1.841(3)
O1 H1 0.8400
O1 C10 1.419(4)
O3 C11 1.464(4)
O4 C12 1.442(4)
C1 H1A 0.9800
C1 H1B 0.9800
C1 H1C 0.9800
C1 C2 1.511(5)
C2 C3 1.373(5)
C2 C7 1.388(6)
C3 H3 0.9500
C3 C4 1.387(5)
C4 H4 0.9500
C4 C5 1.396(5)
C5 C6 1.391(5)
C5 C8 1.519(5)
C6 H6 0.9500
C6 C7 1.381(5)
C7 H7 0.9500
C8 H8 1.0000
C8 C9 1.530(5)
C8 C10 1.552(5)
C9 H9A 0.9800
C9 H9B 0.9800
C9 H9C 0.9800
C10 H10 1.0000
C11 H11A 0.9800
C11 H11B 0.9800
C11 H11C 0.9800
C12 H12A 0.9800
C12 H12B 0.9800
C12 H12C 0.9800

loop_
_geom_torsion_atom_site_label_1
_geom_torsion_atom_site_label_2
_geom_torsion_atom_site_label_3
_geom_torsion_atom_site_label_4
_geom_torsion
O2 P1 O3 C11 -161.0(2)
O2 P1 O4 C12 -57.7(3)
O2 P1 C10 O1 -174.2(2)
O2 P1 C10 C8 -50.8(3)
O3 P1 O4 C12 -178.2(3)
O3 P1 C10 O1 -50.2(2)
O3 P1 C10 C8 73.2(3)
O4 P1 O3 C11 -37.7(3)
O4 P1 C10 O1 59.2(2)
O4 P1 C10 C8 -177.4(2)
C1 C2 C3 C4 -178.1(3)
C1 C2 C7 C6 178.6(4)
C2 C3 C4 C5 -0.5(6)
C3 C2 C7 C6 0.2(6)
C3 C4 C5 C6 0.3(5)
C3 C4 C5 C8 178.2(3)
C4 C5 C6 C7 0.2(5)
C4 C5 C8 C9 -53.4(4)
C4 C5 C8 C10 72.0(4)
C5 C6 C7 C2 -0.4(6)
C5 C8 C10 P1 166.5(2)
C5 C8 C10 O1 -71.9(3)
C6 C5 C8 C9 124.4(4)
C6 C5 C8 C10 -110.1(4)
C7 C2 C3 C4 0.3(6)
C8 C5 C6 C7 -177.8(3)
C9 C8 C10 P1 -68.0(4)
C9 C8 C10 O1 53.7(4)
C10 P1 O3 C11 74.2(3)
C10 P1 O4 C12 67.2(3)
